data_7003332
loop_
_publ_author_name
'Andrews, Philip C.'
'Junk, Peter C.'
'Nuzhnaya, Iryna'
'Spiccia, Leone'

_publ_section_title
;
 Fluorinated bismuth alkoxides: from monomers to polymers and
 oxo-clusters
;
_journal_issue 19
_journal_name_full 'Dalton Transactions'
_journal_page_first 2557
_journal_page_last 2568
_journal_paper_doi 10.1039/b715623e
_journal_year 2008
_chemical_formula_sum 'C39 H13 Bi9 F78 O20'
_chemical_formula_weight 4164.31
_chemical_name_common X-Seed
_chemical_name_systematic
;
?
;
_space_group_IT_number 2
_symmetry_cell_setting triclinic
_symmetry_space_group_name_Hall '-P 1'
_symmetry_space_group_name_H-M 'P -1'
_atom_sites_solution_hydrogens geom
_atom_sites_solution_primary direct
_atom_sites_solution_secondary difmap
_audit_creation_method SHELXL-97
_cell_angle_alpha 104.796(1)
_cell_angle_beta 93.937(1)
_cell_angle_gamma 113.026(1)
_cell_formula_units_Z 2
_cell_length_a 13.6373(3)
_cell_length_b 14.1338(3)
_cell_length_c 24.9763(6)
_cell_measurement_temperature 123(2)
_cell_volume 4206.09(17)
_computing_cell_refinement DENZO-SMN
_computing_data_collection 'Nonius Collect'
_computing_data_reduction Nonius
_computing_molecular_graphics 'X-Seed / POV-Ray'
_computing_publication_material 'Microsoft Office 2000'
_computing_structure_refinement 'SHELXL-97 (Sheldrick, 1997)'
_computing_structure_solution 'SHELXS-97 (Sheldrick, 1990)'
_diffrn_ambient_temperature 123(2)
_diffrn_measured_fraction_theta_full 0.978
_diffrn_measured_fraction_theta_max 0.978
_diffrn_measurement_device_type 'Nonius Kappa CCD'
_diffrn_measurement_method 'psi and omega scans'
_diffrn_radiation_monochromator graphite
_diffrn_radiation_source 'fine-focus sealed tube'
_diffrn_radiation_type MoK\a
_diffrn_radiation_wavelength 0.71073
_diffrn_reflns_av_R_equivalents 0.0498
_diffrn_reflns_av_sigmaI/netI 0.0645
_diffrn_reflns_limit_h_max 19
_diffrn_reflns_limit_h_min -19
_diffrn_reflns_limit_k_max 19
_diffrn_reflns_limit_k_min -18
_diffrn_reflns_limit_l_max 34
_diffrn_reflns_limit_l_min -34
_diffrn_reflns_number 75021
_diffrn_reflns_theta_full 30.02
_diffrn_reflns_theta_max 30.02
_diffrn_reflns_theta_min 2.00
_exptl_absorpt_coefficient_mu 18.988
_exptl_absorpt_correction_T_max 0.1629
_exptl_absorpt_correction_T_min 0.0922
_exptl_absorpt_correction_type empirical
_exptl_absorpt_process_details 'part of the DENZO-SMN package'
_exptl_crystal_colour transparent
_exptl_crystal_density_diffrn 3.288
_exptl_crystal_density_method 'not measured'
_exptl_crystal_description block
_exptl_crystal_F_000 3712
_exptl_crystal_size_max 0.07
_exptl_crystal_size_mid 0.06
_exptl_crystal_size_min 0.05
_refine_diff_density_max 1.633
_refine_diff_density_min -1.470
_refine_diff_density_rms 0.272
_refine_ls_extinction_method none
_refine_ls_goodness_of_fit_ref 0.966
_refine_ls_hydrogen_treatment constr
_refine_ls_matrix_type full
_refine_ls_number_parameters 1315
_refine_ls_number_reflns 24049
_refine_ls_number_restraints 0
_refine_ls_restrained_S_all 0.966
_refine_ls_R_factor_all 0.0604
_refine_ls_R_factor_gt 0.0329
_refine_ls_shift/su_max 0.003
_refine_ls_shift/su_mean 0.000
_refine_ls_structure_factor_coef Fsqd
_refine_ls_weighting_details 'calc w=1/[\s^2^(Fo^2^)+(0.0112P)^2^+0.0000P] where P=(Fo^2^+2Fc^2^)/3'
_refine_ls_weighting_scheme calc
_refine_ls_wR_factor_gt 0.0478
_refine_ls_wR_factor_ref 0.0533
_reflns_number_gt 17639
_reflns_number_total 24049
_reflns_threshold_expression >2sigma(I)
_cod_data_source_file b715623e.txt
_cod_data_source_block C:\compound2.CIF
_cod_original_cell_volume 4206.08(16)
_cod_original_sg_symbol_H-M P-1
_cod_database_code 7003332

loop_
_symmetry_equiv_pos_as_xyz
'x, y, z'
'-x, -y, -z'

loop_
_atom_site_label
_atom_site_type_symbol
_atom_site_fract_x
_atom_site_fract_y
_atom_site_fract_z
_atom_site_U_iso_or_equiv
_atom_site_adp_type
_atom_site_occupancy
_atom_site_symmetry_multiplicity
_atom_site_calc_flag
_atom_site_refinement_flags
_atom_site_disorder_assembly
_atom_site_disorder_group
Bi9 Bi 0.619142(15) 0.386267(16) 0.727879(8) 0.01008(4) Uani 1 1 d . . .
Bi4 Bi 0.822079(15) 0.567093(16) 0.669230(8) 0.00955(4) Uani 1 1 d . . .
Bi2 Bi 0.828963(15) 0.318078(16) 0.676365(8) 0.00978(4) Uani 1 1 d . . .
Bi1 Bi 0.836043(15) 0.421479(16) 0.833252(8) 0.00950(4) Uani 1 1 d . . .
Bi5 Bi 1.039278(15) 0.611601(16) 0.770621(8) 0.00969(4) Uani 1 1 d . . .
Bi3 Bi 0.618384(15) 0.274347(16) 0.572039(8) 0.01123(5) Uani 1 1 d . . .
Bi7 Bi 0.800782(15) 0.651437(16) 0.820873(8) 0.00981(4) Uani 1 1 d . . .
Bi8 Bi 0.609015(16) 0.484529(17) 0.884600(8) 0.01133(5) Uani 1 1 d . . .
Bi6 Bi 1.033276(16) 0.846326(16) 0.754037(9) 0.01206(5) Uani 1 1 d . . .
O19 O 0.7235(3) 0.5498(3) 0.73212(14) 0.0096(8) Uani 1 1 d . . .
O4 O 0.9138(3) 0.5742(3) 0.82260(14) 0.0095(8) Uani 1 1 d . . .
O20 O 0.7476(3) 0.3424(3) 0.74907(14) 0.0116(8) Uani 1 1 d . . .
O6 O 0.7110(3) 0.3793(3) 0.65247(14) 0.0101(8) Uani 1 1 d . . .
O1 O 0.9641(3) 0.3986(3) 0.77975(14) 0.0120(8) Uani 1 1 d . . .
O5 O 0.7035(3) 0.4809(3) 0.82109(14) 0.0108(8) Uani 1 1 d . . .
O7 O 0.9180(3) 0.4938(3) 0.69577(14) 0.0107(8) Uani 1 1 d . . .
O18 O 0.5016(3) 0.3425(3) 0.81210(15) 0.0140(8) Uani 1 1 d . . .
O3 O 0.6868(3) 0.3807(3) 0.89975(16) 0.0152(9) Uani 1 1 d . . .
O9 O 0.8076(3) 0.3093(3) 0.57937(14) 0.0122(8) Uani 1 1 d . . .
O11 O 0.4948(3) 0.2947(3) 0.62063(15) 0.0149(9) Uani 1 1 d . . .
O13 O 1.0941(3) 0.7108(3) 0.70467(15) 0.0146(8) Uani 1 1 d . . .
O12 O 1.1051(3) 0.7940(3) 0.82849(15) 0.0137(8) Uani 1 1 d . . .
O16 O 0.6120(3) 0.6073(3) 0.83116(15) 0.0162(9) Uani 1 1 d . . .
O15 O 0.9051(3) 0.7869(3) 0.68018(15) 0.0177(9) Uani 1 1 d . . .
O17 O 0.7868(3) 0.6241(3) 0.91338(14) 0.0149(8) Uani 1 1 d . . .
O14 O 0.9227(3) 0.8799(3) 0.80646(16) 0.0195(9) Uani 1 1 d . . .
F75 F 0.2362(2) 0.2151(3) 0.84155(13) 0.0220(8) Uani 1 1 d . . .
O2 O 0.9334(3) 0.6874(3) 0.75176(14) 0.0085(8) Uani 1 1 d . . .
F77 F 0.4209(3) 0.1187(3) 0.78939(15) 0.0303(9) Uani 1 1 d . . .
F73 F 0.3636(3) 0.3737(3) 0.88345(14) 0.0256(8) Uani 1 1 d . . .
O10 O 0.6548(3) 0.4350(3) 0.56355(15) 0.0148(8) Uani 1 1 d . . .
F74 F 0.3848(2) 0.2322(3) 0.88609(13) 0.0240(8) Uani 1 1 d . . .
F76 F 0.2677(3) 0.0967(3) 0.74706(15) 0.0345(10) Uani 1 1 d . . .
O8 O 0.6479(3) 0.1804(3) 0.63718(15) 0.0154(9) Uani 1 1 d . . .
F78 F 0.4139(3) 0.1728(3) 0.71722(13) 0.0274(9) Uani 1 1 d . . .
F51 F 0.9308(3) 1.0505(3) 0.94107(14) 0.0384(10) Uani 1 1 d . . .
F49 F 0.9437(3) 0.8991(3) 0.91833(16) 0.0401(10) Uani 1 1 d . . .
F50 F 0.7966(3) 0.9061(3) 0.88852(15) 0.0400(10) Uani 1 1 d . . .
F40 F 1.1838(4) 1.0017(3) 0.91468(19) 0.0588(13) Uani 1 1 d . . .
C37 C 0.3905(4) 0.2762(4) 0.7999(2) 0.0114(11) Uani 1 1 d . . .
H37 H 0.3535 0.3063 0.7775 0.014 Uiso 1 1 calc R . .
C10 C 0.8576(4) 0.2671(4) 0.5392(2) 0.0150(12) Uani 1 1 d . . .
H10 H 0.8328 0.2742 0.5024 0.018 Uiso 1 1 calc R . .
F41 F 1.2456(3) 0.9967(3) 0.83825(18) 0.0683(15) Uani 1 1 d . . .
C16 C 0.4061(4) 0.3057(5) 0.5970(2) 0.0192(13) Uani 1 1 d . . .
H16 H 0.4323 0.3582 0.5752 0.023 Uiso 1 1 calc R . .
F42 F 1.3454(3) 1.0143(3) 0.91357(18) 0.0536(13) Uani 1 1 d . . .
C13 C 0.6577(4) 0.4677(4) 0.5160(2) 0.0150(12) Uani 1 1 d . . .
H13 H 0.6555 0.5398 0.5270 0.018 Uiso 1 1 calc R . .
C19 C 1.2013(4) 0.8436(5) 0.8673(2) 0.0187(13) Uani 1 1 d . . .
H19 H 1.2560 0.8232 0.8488 0.022 Uiso 1 1 calc R . .
C7 C 0.6160(4) 0.0713(4) 0.6293(2) 0.0180(13) Uani 1 1 d . . .
H7 H 0.6618 0.0468 0.6047 0.022 Uiso 1 1 calc R . .
C38 C 0.3438(4) 0.2731(5) 0.8530(2) 0.0149(12) Uani 1 1 d . . .
C34 C 0.8495(4) 0.6912(4) 0.9656(2) 0.0146(12) Uani 1 1 d . . .
H34 H 0.9097 0.7542 0.9597 0.018 Uiso 1 1 calc R . .
C39 C 0.3727(4) 0.1641(5) 0.7631(3) 0.0205(14) Uani 1 1 d . . .
C21 C 1.2446(5) 0.9646(5) 0.8845(3) 0.0357(18) Uani 1 1 d . . .
C25 C 0.9490(4) 0.9786(4) 0.8463(2) 0.0189(13) Uani 1 1 d . . .
H25 H 1.0299 1.0183 0.8570 0.023 Uiso 1 1 calc R . .
C26 C 0.9030(5) 0.9599(5) 0.8994(3) 0.0235(14) Uani 1 1 d . . .
C4 C 0.6343(4) 0.2874(5) 0.9138(2) 0.0165(13) Uani 1 1 d . . .
H4 H 0.5629 0.2441 0.8874 0.020 Uiso 1 1 calc R . .
C11 C 0.9803(5) 0.3350(5) 0.5566(3) 0.0200(13) Uani 1 1 d . . .
F30 F 0.4683(2) 0.3836(3) 0.48827(14) 0.0246(8) Uani 1 1 d . . .
F24 F 0.8514(3) 0.1311(3) 0.57981(15) 0.0300(9) Uani 1 1 d . . .
F1 F 1.0574(3) 0.4592(3) 0.88887(13) 0.0270(9) Uani 1 1 d . . .
F23 F 0.7172(3) 0.0949(3) 0.51619(14) 0.0315(9) Uani 1 1 d . . .
F19 F 1.0167(2) 0.3419(3) 0.60907(14) 0.0304(9) Uani 1 1 d . . .
F13 F 0.7441(3) 0.1047(3) 0.70756(16) 0.0372(10) Uani 1 1 d . . .
F7 F 0.5691(3) 0.3826(3) 0.98170(14) 0.0296(9) Uani 1 1 d . . .
F27 F 0.8481(3) 0.5480(3) 0.53562(14) 0.0308(9) Uani 1 1 d . . .
F20 F 1.0045(3) 0.4360(3) 0.55608(16) 0.0333(9) Uani 1 1 d . . .
F66 F 0.6700(3) 0.7563(3) 0.77639(14) 0.0249(8) Uani 1 1 d . . .
F4 F 1.1351(3) 0.4119(3) 0.72853(15) 0.0365(10) Uani 1 1 d . . .
F11 F 0.8035(3) 0.2788(3) 0.93200(16) 0.0416(11) Uani 1 1 d . . .
F5 F 1.0162(3) 0.2483(3) 0.70361(14) 0.0352(10) Uani 1 1 d . . .
F48 F 1.1691(3) 0.8728(3) 0.65819(15) 0.0357(10) Uani 1 1 d . . .
F71 F 0.8345(3) 0.7920(3) 1.05445(14) 0.0343(10) Uani 1 1 d . . .
F69 F 0.9749(3) 0.6989(3) 1.03929(14) 0.0331(9) Uani 1 1 d . . .
F46 F 1.2499(3) 0.7976(3) 0.60388(14) 0.0320(9) Uani 1 1 d . . .
F57 F 1.0307(3) 0.9923(3) 0.68135(15) 0.0337(9) Uani 1 1 d . . .
F28 F 0.5579(3) 0.4259(3) 0.42429(14) 0.0319(9) Uani 1 1 d . . .
F63 F 0.4545(3) 0.6048(3) 0.89719(16) 0.0351(10) Uani 1 1 d . . .
F10 F 0.7068(3) 0.1929(3) 0.84935(15) 0.0344(9) Uani 1 1 d . . .
F8 F 0.7006(3) 0.3516(3) 1.01311(14) 0.0335(9) Uani 1 1 d . . .
F64 F 0.5023(3) 0.6507(3) 0.74202(16) 0.0437(11) Uani 1 1 d . . .
F52 F 0.8000(3) 0.9951(3) 0.80033(16) 0.0390(10) Uani 1 1 d . . .
F47 F 1.0770(3) 0.7219(3) 0.59437(15) 0.0382(10) Uani 1 1 d . . .
F54 F 0.9564(3) 1.0677(3) 0.77925(15) 0.0402(10) Uani 1 1 d . . .
F9 F 0.5415(3) 0.2221(3) 0.98254(15) 0.0355(10) Uani 1 1 d . . .
F21 F 1.0350(3) 0.2952(3) 0.52289(14) 0.0314(9) Uani 1 1 d . . .
F14 F 0.5886(3) 0.0935(3) 0.72424(15) 0.0320(9) Uani 1 1 d . . .
F70 F 0.6903(3) 0.6548(3) 1.00464(15) 0.0390(10) Uani 1 1 d . . .
F29 F 0.5531(3) 0.2923(3) 0.45129(15) 0.0350(10) Uani 1 1 d . . .
F72 F 0.7525(3) 0.7975(3) 0.97953(16) 0.0399(10) Uani 1 1 d . . .
F68 F 0.8258(3) 0.5542(3) 1.00858(15) 0.0366(10) Uani 1 1 d . . .
F67 F 0.9481(3) 0.5856(3) 0.95755(14) 0.0341(10) Uani 1 1 d . . .
F53 F 0.9244(3) 1.1407(3) 0.85873(15) 0.0378(10) Uani 1 1 d . . .
F37 F 1.1558(3) 0.6944(3) 0.90079(16) 0.0430(11) Uani 1 1 d . . .
F25 F 0.7724(3) 0.3889(3) 0.47705(15) 0.0377(10) Uani 1 1 d . . .
F62 F 0.3902(3) 0.5371(3) 0.80878(16) 0.0373(10) Uani 1 1 d . . .
F18 F 0.4830(3) 0.0369(3) 0.55426(16) 0.0436(11) Uani 1 1 d . . .
F26 F 0.7720(3) 0.5219(3) 0.45152(15) 0.0411(11) Uani 1 1 d . . .
F17 F 0.4708(3) -0.0978(3) 0.58116(18) 0.0475(12) Uani 1 1 d . . .
F61 F 0.4019(3) 0.6940(3) 0.85304(17) 0.0400(11) Uani 1 1 d . . .
F12 F 0.6601(3) 0.1329(3) 0.91875(17) 0.0431(11) Uani 1 1 d . . .
F2 F 1.1824(3) 0.5196(3) 0.84275(15) 0.0356(10) Uani 1 1 d . . .
F16 F 0.4292(3) 0.0217(3) 0.63092(15) 0.0383(10) Uani 1 1 d . . .
F60 F 0.7038(3) 0.8309(3) 0.60595(16) 0.0450(11) Uani 1 1 d . . .
F34 F 0.3731(3) 0.1662(3) 0.51571(15) 0.0451(11) Uani 1 1 d . . .
F22 F 0.8678(3) 0.1032(3) 0.49253(16) 0.0398(11) Uani 1 1 d . . .
F59 F 0.7723(3) 0.7197(3) 0.57630(16) 0.0431(11) Uani 1 1 d . . .
F58 F 0.6866(3) 0.7063(3) 0.64358(17) 0.0482(12) Uani 1 1 d . . .
F38 F 1.1089(3) 0.8178(4) 0.94254(16) 0.0499(12) Uani 1 1 d . . .
F65 F 0.5475(3) 0.8091(3) 0.79872(18) 0.0460(11) Uani 1 1 d . . .
F31 F 0.2821(3) 0.3788(4) 0.62636(16) 0.0513(13) Uani 1 1 d . . .
F43 F 1.2826(3) 0.7104(4) 0.74735(17) 0.0537(13) Uani 1 1 d . . .
F55 F 0.9646(3) 0.8934(4) 0.59545(16) 0.0555(13) Uani 1 1 d . . .
C15 C 0.5593(5) 0.3916(5) 0.4690(2) 0.0181(13) Uani 1 1 d . . .
F39 F 1.2759(3) 0.8462(3) 0.95647(16) 0.0484(12) Uani 1 1 d . . .
F15 F 0.6063(3) -0.0501(3) 0.68158(17) 0.0475(11) Uani 1 1 d . . .
F33 F 0.4328(4) 0.4401(4) 0.68115(19) 0.0812(19) Uani 1 1 d . . .
F45 F 1.3630(3) 0.7626(4) 0.68250(18) 0.0695(16) Uani 1 1 d . . .
F56 F 0.9005(3) 1.0047(3) 0.63473(19) 0.0576(13) Uani 1 1 d . . .
F35 F 0.2406(3) 0.2096(4) 0.53194(18) 0.0617(14) Uani 1 1 d . . .
F44 F 1.3127(3) 0.8674(4) 0.74194(18) 0.0649(14) Uani 1 1 d . . .
C9 C 0.4978(5) 0.0069(5) 0.5996(3) 0.0267(15) Uani 1 1 d . . .
F36 F 0.2852(3) 0.1231(4) 0.5805(2) 0.0639(14) Uani 1 1 d . . .
C3 C 1.0876(5) 0.3278(6) 0.7471(3) 0.0260(16) Uani 1 1 d . . .
C5 C 0.6120(5) 0.3091(5) 0.9737(3) 0.0243(14) Uani 1 1 d . . .
C35 C 0.9003(5) 0.6325(5) 0.9936(2) 0.0203(13) Uani 1 1 d . . .
C33 C 0.5704(4) 0.7246(5) 0.7890(3) 0.0234(14) Uani 1 1 d . . .
C12 C 0.8260(5) 0.1488(5) 0.5316(3) 0.0217(14) Uani 1 1 d . . .
C24 C 1.1693(5) 0.7781(5) 0.6324(3) 0.0237(14) Uani 1 1 d . . .
C1 C 1.0309(4) 0.3535(5) 0.7956(2) 0.0159(13) Uani 1 1 d . . .
H1 H 0.9847 0.2844 0.8025 0.019 Uiso 1 1 calc R . .
C14 C 0.7627(5) 0.4825(5) 0.4943(3) 0.0237(14) Uani 1 1 d . . .
C18 C 0.3243(5) 0.2000(6) 0.5572(3) 0.0330(17) Uani 1 1 d . . .
C6 C 0.7017(5) 0.2214(5) 0.9041(3) 0.0257(15) Uani 1 1 d . . .
C27 C 0.9048(5) 1.0458(5) 0.8219(3) 0.0266(15) Uani 1 1 d . . .
C22 C 1.1759(4) 0.7163(5) 0.6728(2) 0.0215(14) Uani 1 1 d . . .
H22 H 1.1610 0.6410 0.6501 0.026 Uiso 1 1 calc R . .
C32 C 0.4525(5) 0.6288(5) 0.8490(3) 0.0240(15) Uani 1 1 d . . .
C8 C 0.6363(5) 0.0544(5) 0.6857(3) 0.0274(16) Uani 1 1 d . . .
C29 C 0.9387(6) 0.9342(5) 0.6425(3) 0.0338(17) Uani 1 1 d . . .
C20 C 1.1862(5) 0.8013(5) 0.9174(3) 0.0278(16) Uani 1 1 d . . .
C28 C 0.8593(5) 0.8505(5) 0.6652(2) 0.0228(14) Uani 1 1 d . . .
H28 H 0.8409 0.8893 0.6996 0.027 Uiso 1 1 calc R . .
C31 C 0.5674(4) 0.6813(4) 0.8383(2) 0.0163(13) Uani 1 1 d . . .
H31 H 0.6116 0.7434 0.8727 0.020 Uiso 1 1 calc R . .
C36 C 0.7817(5) 0.7342(5) 1.0018(3) 0.0266(15) Uani 1 1 d . . .
C2 C 1.1107(5) 0.4286(5) 0.8494(3) 0.0234(15) Uani 1 1 d . . .
C17 C 0.3571(6) 0.3518(7) 0.6441(3) 0.0373(19) Uani 1 1 d . . .
C23 C 1.2860(6) 0.7657(7) 0.7106(3) 0.043(2) Uani 1 1 d . . .
C30 C 0.7547(5) 0.7775(5) 0.6223(3) 0.0270(16) Uani 1 1 d . . .
F6 F 1.1630(3) 0.2961(4) 0.76083(15) 0.0434(12) Uani 1 1 d . . .
F3 F 1.1657(3) 0.3833(4) 0.87079(14) 0.0439(12) Uani 1 1 d . . .
F32 F 0.3144(4) 0.2853(5) 0.67401(18) 0.0733(18) Uani 1 1 d . . .

loop_
_atom_site_aniso_label
_atom_site_aniso_U_11
_atom_site_aniso_U_22
_atom_site_aniso_U_33
_atom_site_aniso_U_23
_atom_site_aniso_U_13
_atom_site_aniso_U_12
Bi9 0.00722(9) 0.00854(10) 0.01231(10) 0.00255(8) 0.00156(8) 0.00161(8)
Bi4 0.01030(9) 0.00905(10) 0.00908(10) 0.00343(8) 0.00208(8) 0.00344(8)
Bi2 0.01026(10) 0.00750(10) 0.01130(11) 0.00191(8) 0.00257(8) 0.00401(8)
Bi1 0.00983(9) 0.00900(10) 0.01016(10) 0.00401(8) 0.00255(8) 0.00372(8)
Bi5 0.00718(9) 0.00912(10) 0.01111(10) 0.00255(8) 0.00102(8) 0.00224(8)
Bi3 0.01028(10) 0.00871(10) 0.01025(10) -0.00043(8) -0.00025(8) 0.00196(8)
Bi7 0.01101(10) 0.00718(10) 0.01006(10) 0.00127(8) 0.00156(8) 0.00358(8)
Bi8 0.01118(10) 0.01273(11) 0.01100(11) 0.00377(9) 0.00492(8) 0.00546(8)
Bi6 0.01231(10) 0.00696(10) 0.01320(11) 0.00345(8) 0.00074(8) 0.00038(8)
O19 0.0079(17) 0.0089(19) 0.0115(19) 0.0033(16) 0.0027(15) 0.0027(15)
O4 0.0085(18) 0.0051(18) 0.014(2) 0.0007(16) 0.0008(15) 0.0036(15)
O20 0.0107(18) 0.011(2) 0.0098(19) 0.0001(16) 0.0002(15) 0.0037(16)
O6 0.0111(18) 0.0054(19) 0.012(2) 0.0004(15) 0.0017(15) 0.0026(15)
O1 0.0133(19) 0.014(2) 0.013(2) 0.0045(17) 0.0036(16) 0.0090(16)
O5 0.0135(19) 0.0076(19) 0.011(2) 0.0008(16) 0.0050(15) 0.0054(16)
O7 0.0074(17) 0.0079(19) 0.014(2) 0.0009(16) 0.0039(15) 0.0023(15)
O18 0.0090(18) 0.012(2) 0.015(2) 0.0014(17) 0.0057(16) 0.0004(16)
O3 0.014(2) 0.017(2) 0.023(2) 0.0141(18) 0.0091(17) 0.0079(17)
O9 0.0133(19) 0.018(2) 0.0054(19) 0.0047(16) 0.0042(15) 0.0062(17)
O11 0.0114(19) 0.020(2) 0.015(2) 0.0060(17) 0.0007(16) 0.0076(17)
O13 0.015(2) 0.014(2) 0.017(2) 0.0089(17) 0.0109(17) 0.0055(17)
O12 0.0133(19) 0.011(2) 0.012(2) 0.0016(16) -0.0048(16) 0.0023(16)
O16 0.015(2) 0.018(2) 0.021(2) 0.0107(18) 0.0051(17) 0.0097(17)
O15 0.021(2) 0.012(2) 0.017(2) 0.0023(17) -0.0032(17) 0.0065(18)
O17 0.016(2) 0.016(2) 0.0071(19) 0.0021(16) 0.0005(16) 0.0032(17)
O14 0.021(2) 0.008(2) 0.023(2) -0.0020(18) 0.0027(18) 0.0045(17)
F75 0.0132(17) 0.025(2) 0.029(2) 0.0139(17) 0.0099(15) 0.0055(15)
O2 0.0087(17) 0.0046(18) 0.0102(19) 0.0015(15) 0.0012(14) 0.0014(14)
F77 0.039(2) 0.018(2) 0.037(2) 0.0088(18) 0.0086(18) 0.0142(18)
F73 0.0241(19) 0.022(2) 0.026(2) 0.0001(16) 0.0126(16) 0.0087(16)
O10 0.020(2) 0.012(2) 0.013(2) 0.0033(17) 0.0027(16) 0.0081(17)
F74 0.0236(19) 0.036(2) 0.022(2) 0.0175(17) 0.0080(15) 0.0167(17)
F76 0.0192(19) 0.024(2) 0.038(2) -0.0025(18) 0.0061(17) -0.0068(16)
O8 0.019(2) 0.006(2) 0.021(2) 0.0026(17) 0.0036(17) 0.0055(16)
F78 0.028(2) 0.026(2) 0.019(2) 0.0007(16) 0.0098(16) 0.0060(17)
F51 0.065(3) 0.022(2) 0.016(2) -0.0023(17) 0.0094(19) 0.010(2)
F49 0.055(3) 0.039(3) 0.039(3) 0.022(2) 0.012(2) 0.025(2)
F50 0.032(2) 0.042(3) 0.033(2) 0.012(2) 0.0137(18) 0.0014(19)
F40 0.065(3) 0.025(3) 0.074(3) -0.009(2) -0.005(3) 0.024(2)
C37 0.012(3) 0.011(3) 0.011(3) 0.003(2) 0.001(2) 0.006(2)
C10 0.016(3) 0.019(3) 0.016(3) 0.009(3) 0.006(2) 0.011(2)
F41 0.071(3) 0.034(3) 0.052(3) 0.032(2) -0.033(2) -0.030(2)
C16 0.021(3) 0.025(4) 0.014(3) 0.005(3) 0.004(2) 0.012(3)
F42 0.035(2) 0.028(2) 0.067(3) 0.016(2) -0.030(2) -0.0129(19)
C13 0.017(3) 0.012(3) 0.016(3) 0.005(2) 0.002(2) 0.006(2)
C19 0.021(3) 0.012(3) 0.020(3) 0.003(3) 0.003(3) 0.004(3)
C7 0.020(3) 0.007(3) 0.024(3) 0.002(3) 0.006(3) 0.004(2)
C38 0.016(3) 0.014(3) 0.020(3) 0.008(3) 0.007(2) 0.009(2)
C34 0.012(3) 0.010(3) 0.017(3) 0.003(2) 0.001(2) 0.001(2)
C39 0.014(3) 0.012(3) 0.028(4) 0.004(3) 0.004(3) -0.002(2)
C21 0.035(4) 0.017(4) 0.034(4) 0.007(3) -0.016(3) -0.006(3)
C25 0.015(3) 0.009(3) 0.030(4) 0.005(3) 0.011(3) 0.002(2)
C26 0.024(3) 0.011(3) 0.030(4) 0.001(3) 0.001(3) 0.005(3)
C4 0.014(3) 0.021(3) 0.020(3) 0.014(3) 0.007(2) 0.007(2)
C11 0.018(3) 0.020(3) 0.023(3) 0.008(3) 0.009(3) 0.008(3)
F30 0.0149(17) 0.026(2) 0.030(2) 0.0086(17) -0.0001(15) 0.0060(15)
F24 0.043(2) 0.023(2) 0.034(2) 0.0129(18) 0.0080(18) 0.0206(18)
F1 0.028(2) 0.047(3) 0.0150(19) 0.0064(17) 0.0054(15) 0.0269(19)
F23 0.026(2) 0.021(2) 0.034(2) -0.0030(17) 0.0039(17) 0.0036(16)
F19 0.0160(18) 0.042(2) 0.024(2) 0.0043(18) -0.0011(15) 0.0074(17)
F13 0.025(2) 0.040(3) 0.056(3) 0.032(2) 0.0046(19) 0.0132(19)
F7 0.039(2) 0.035(2) 0.026(2) 0.0160(18) 0.0183(17) 0.0221(19)
F27 0.0190(19) 0.041(2) 0.030(2) 0.0129(19) 0.0035(16) 0.0095(18)
F20 0.025(2) 0.024(2) 0.053(3) 0.018(2) 0.0184(18) 0.0067(17)
F66 0.0242(19) 0.024(2) 0.035(2) 0.0176(17) 0.0117(16) 0.0122(16)
F4 0.034(2) 0.054(3) 0.029(2) 0.020(2) 0.0174(18) 0.021(2)
F11 0.026(2) 0.051(3) 0.054(3) 0.020(2) 0.0006(19) 0.022(2)
F5 0.041(2) 0.047(3) 0.022(2) -0.0047(19) -0.0004(17) 0.034(2)
F48 0.058(3) 0.024(2) 0.034(2) 0.0166(19) 0.028(2) 0.020(2)
F71 0.036(2) 0.036(2) 0.019(2) -0.0051(18) 0.0031(17) 0.0132(19)
F69 0.035(2) 0.025(2) 0.022(2) -0.0042(17) -0.0158(16) 0.0069(18)
F46 0.028(2) 0.035(2) 0.028(2) 0.0114(18) 0.0173(17) 0.0051(18)
F57 0.033(2) 0.019(2) 0.042(2) 0.0144(18) -0.0019(18) 0.0017(17)
F28 0.032(2) 0.036(2) 0.021(2) 0.0139(18) -0.0037(16) 0.0066(18)
F63 0.037(2) 0.041(3) 0.045(3) 0.023(2) 0.0286(19) 0.025(2)
F10 0.050(2) 0.031(2) 0.037(2) 0.0162(19) 0.024(2) 0.025(2)
F8 0.034(2) 0.039(2) 0.022(2) 0.0129(18) -0.0013(17) 0.0091(19)
F64 0.034(2) 0.045(3) 0.039(3) 0.021(2) -0.0098(19) 0.001(2)
F52 0.035(2) 0.034(2) 0.048(3) 0.010(2) -0.0040(19) 0.018(2)
F47 0.031(2) 0.051(3) 0.025(2) 0.020(2) 0.0029(18) 0.005(2)
F54 0.068(3) 0.025(2) 0.027(2) 0.0108(18) 0.016(2) 0.016(2)
F9 0.034(2) 0.033(2) 0.037(2) 0.0214(19) 0.0156(18) 0.0021(18)
F21 0.027(2) 0.040(2) 0.034(2) 0.0097(19) 0.0207(17) 0.0205(19)
F14 0.039(2) 0.034(2) 0.030(2) 0.0157(19) 0.0159(18) 0.0168(19)
F70 0.030(2) 0.042(3) 0.029(2) -0.0017(19) 0.0155(18) 0.0040(19)
F29 0.042(2) 0.017(2) 0.036(2) -0.0041(18) -0.0089(18) 0.0133(18)
F72 0.052(3) 0.042(3) 0.039(3) 0.011(2) 0.014(2) 0.034(2)
F68 0.051(3) 0.021(2) 0.029(2) 0.0142(18) -0.0031(19) 0.0035(19)
F67 0.042(2) 0.039(3) 0.026(2) 0.0019(19) 0.0012(18) 0.028(2)
F53 0.071(3) 0.018(2) 0.025(2) 0.0012(17) 0.004(2) 0.024(2)
F37 0.060(3) 0.017(2) 0.041(3) 0.0099(19) -0.021(2) 0.009(2)
F25 0.039(2) 0.053(3) 0.035(2) 0.009(2) 0.0109(19) 0.036(2)
F62 0.0196(19) 0.031(2) 0.053(3) 0.009(2) 0.0095(18) 0.0040(17)
F18 0.037(2) 0.034(2) 0.030(2) 0.0044(19) -0.0062(18) -0.0098(19)
F26 0.026(2) 0.071(3) 0.037(2) 0.040(2) 0.0123(18) 0.017(2)
F17 0.041(2) 0.0079(19) 0.075(3) -0.006(2) 0.015(2) 0.0028(18)
F61 0.035(2) 0.044(3) 0.071(3) 0.035(2) 0.029(2) 0.034(2)
F12 0.055(3) 0.031(2) 0.065(3) 0.034(2) 0.028(2) 0.025(2)
F2 0.0141(18) 0.041(3) 0.038(2) 0.001(2) 0.0001(16) 0.0053(18)
F16 0.022(2) 0.037(2) 0.043(3) -0.005(2) 0.0128(18) 0.0087(18)
F60 0.048(3) 0.035(3) 0.051(3) 0.001(2) -0.021(2) 0.029(2)
F34 0.041(2) 0.049(3) 0.029(2) -0.014(2) -0.0111(19) 0.021(2)
F22 0.041(2) 0.025(2) 0.048(3) -0.004(2) 0.023(2) 0.0161(19)
F59 0.049(3) 0.032(2) 0.034(2) -0.009(2) -0.0188(19) 0.019(2)
F58 0.027(2) 0.041(3) 0.061(3) 0.017(2) -0.012(2) 0.000(2)
F38 0.060(3) 0.064(3) 0.035(3) 0.028(2) 0.022(2) 0.025(3)
F65 0.050(3) 0.039(3) 0.082(3) 0.041(2) 0.031(2) 0.036(2)
F31 0.059(3) 0.097(4) 0.037(3) 0.027(3) 0.016(2) 0.067(3)
F43 0.033(2) 0.104(4) 0.053(3) 0.051(3) 0.020(2) 0.039(3)
F55 0.071(3) 0.059(3) 0.024(2) 0.017(2) 0.012(2) 0.012(3)
C15 0.020(3) 0.013(3) 0.025(3) 0.009(3) 0.007(3) 0.008(3)
F39 0.046(3) 0.044(3) 0.034(2) 0.014(2) -0.0259(19) 0.001(2)
F15 0.068(3) 0.026(2) 0.065(3) 0.031(2) 0.028(2) 0.024(2)
F33 0.077(4) 0.099(5) 0.055(3) -0.038(3) -0.022(3) 0.069(4)
F45 0.032(2) 0.140(5) 0.065(3) 0.062(3) 0.034(2) 0.042(3)
F56 0.064(3) 0.027(2) 0.083(4) 0.031(2) -0.014(3) 0.017(2)
F35 0.029(2) 0.084(4) 0.055(3) -0.004(3) -0.023(2) 0.027(2)
F44 0.044(3) 0.057(3) 0.048(3) 0.004(3) -0.017(2) -0.014(2)
C9 0.032(4) 0.004(3) 0.035(4) -0.001(3) 0.014(3) 0.002(3)
F36 0.035(3) 0.040(3) 0.083(4) 0.019(3) -0.002(2) -0.016(2)
C3 0.030(4) 0.041(4) 0.016(3) 0.004(3) -0.001(3) 0.028(3)
C5 0.023(3) 0.020(4) 0.030(4) 0.011(3) 0.007(3) 0.007(3)
C35 0.026(3) 0.018(3) 0.011(3) 0.002(3) -0.002(3) 0.006(3)
C33 0.012(3) 0.023(4) 0.041(4) 0.012(3) 0.007(3) 0.011(3)
C12 0.022(3) 0.022(4) 0.025(4) 0.006(3) 0.012(3) 0.012(3)
C24 0.026(3) 0.017(3) 0.021(3) 0.006(3) 0.012(3) 0.000(3)
C1 0.014(3) 0.024(3) 0.019(3) 0.013(3) 0.008(2) 0.013(3)
C14 0.026(3) 0.026(4) 0.023(4) 0.011(3) 0.004(3) 0.012(3)
C18 0.023(4) 0.034(4) 0.033(4) 0.004(3) -0.003(3) 0.008(3)
C6 0.025(4) 0.026(4) 0.035(4) 0.019(3) 0.011(3) 0.014(3)
C27 0.037(4) 0.015(3) 0.023(4) 0.003(3) 0.001(3) 0.009(3)
C22 0.015(3) 0.021(3) 0.021(3) 0.003(3) 0.007(3) 0.002(3)
C32 0.021(3) 0.022(4) 0.035(4) 0.009(3) 0.010(3) 0.015(3)
C8 0.019(3) 0.018(3) 0.047(5) 0.015(3) 0.009(3) 0.007(3)
C29 0.041(4) 0.017(4) 0.041(5) 0.016(3) -0.007(4) 0.007(3)
C20 0.024(3) 0.026(4) 0.021(4) 0.001(3) -0.009(3) 0.004(3)
C28 0.030(4) 0.014(3) 0.019(3) 0.000(3) -0.008(3) 0.009(3)
C31 0.011(3) 0.014(3) 0.028(3) 0.005(3) 0.004(2) 0.010(2)
C36 0.030(4) 0.023(4) 0.020(4) 0.002(3) 0.006(3) 0.008(3)
C2 0.020(3) 0.036(4) 0.019(3) 0.006(3) -0.003(3) 0.020(3)
C17 0.041(4) 0.066(6) 0.028(4) 0.016(4) 0.014(4) 0.044(4)
C23 0.028(4) 0.071(6) 0.041(5) 0.027(5) 0.019(4) 0.023(4)
C30 0.029(4) 0.016(3) 0.028(4) -0.002(3) -0.013(3) 0.010(3)
F6 0.051(3) 0.082(3) 0.027(2) 0.015(2) 0.0098(19) 0.060(3)
F3 0.054(3) 0.079(3) 0.021(2) 0.006(2) -0.0008(19) 0.058(3)
F32 0.097(4) 0.148(5) 0.055(3) 0.073(4) 0.059(3) 0.099(4)

loop_
_atom_type_symbol
_atom_type_description
_atom_type_scat_dispersion_real
_atom_type_scat_dispersion_imag
_atom_type_scat_source
C C 0.0033 0.0016 'International Tables Vol C Tables 4.2.6.8 and 6.1.1.4'
H H 0.0000 0.0000 'International Tables Vol C Tables 4.2.6.8 and 6.1.1.4'
O O 0.0106 0.0060 'International Tables Vol C Tables 4.2.6.8 and 6.1.1.4'
F F 0.0171 0.0103 'International Tables Vol C Tables 4.2.6.8 and 6.1.1.4'
Bi Bi -4.1077 10.2566 'International Tables Vol C Tables 4.2.6.8 and 6.1.1.4'

loop_
_geom_angle_atom_site_label_1
_geom_angle_atom_site_label_2
_geom_angle_atom_site_label_3
_geom_angle
_geom_angle_site_symmetry_1
_geom_angle_site_symmetry_3
_geom_angle_publ_flag
O20 Bi9 O19 95.97(13) . . ?
O20 Bi9 O5 70.68(12) . . ?
O19 Bi9 O5 72.03(12) . . ?
O20 Bi9 O6 72.30(12) . . ?
O19 Bi9 O6 71.88(12) . . ?
O5 Bi9 O6 124.12(12) . . ?
O20 Bi9 O11 120.10(11) . . ?
O19 Bi9 O11 105.02(12) . . ?
O5 Bi9 O11 169.22(11) . . ?
O6 Bi9 O11 62.87(11) . . ?
O20 Bi9 Bi2 35.53(9) . . ?
O19 Bi9 Bi2 85.93(8) . . ?
O5 Bi9 Bi2 99.69(8) . . ?
O6 Bi9 Bi2 37.02(8) . . ?
O11 Bi9 Bi2 90.33(7) . . ?
O20 Bi9 Bi1 32.21(9) . . ?
O19 Bi9 Bi1 83.80(9) . . ?
O5 Bi9 Bi1 38.47(8) . . ?
O6 Bi9 Bi1 96.60(8) . . ?
O11 Bi9 Bi1 152.31(7) . . ?
Bi2 Bi9 Bi1 63.758(6) . . ?
O20 Bi9 Bi7 84.32(9) . . ?
O19 Bi9 Bi7 35.05(9) . . ?
O5 Bi9 Bi7 37.09(9) . . ?
O6 Bi9 Bi7 99.54(8) . . ?
O11 Bi9 Bi7 138.51(8) . . ?
Bi2 Bi9 Bi7 95.356(6) . . ?
Bi1 Bi9 Bi7 58.852(6) . . ?
O20 Bi9 Bi4 83.35(9) . . ?
O19 Bi9 Bi4 31.79(9) . . ?
O5 Bi9 Bi4 95.11(9) . . ?
O6 Bi9 Bi4 40.12(8) . . ?
O11 Bi9 Bi4 86.45(8) . . ?
Bi2 Bi9 Bi4 59.912(6) . . ?
Bi1 Bi9 Bi4 88.375(6) . . ?
Bi7 Bi9 Bi4 61.966(6) . . ?
O7 Bi4 O19 96.41(13) . . ?
O7 Bi4 O2 73.96(12) . . ?
O19 Bi4 O2 74.62(12) . . ?
O7 Bi4 O6 70.68(12) . . ?
O19 Bi4 O6 71.15(12) . . ?
O2 Bi4 O6 126.63(12) . . ?
O7 Bi4 Bi5 36.57(9) . . ?
O19 Bi4 Bi5 87.89(9) . . ?
O2 Bi4 Bi5 37.65(8) . . ?
O6 Bi4 Bi5 101.26(8) . . ?
O7 Bi4 Bi2 34.05(9) . . ?
O19 Bi4 Bi2 85.53(9) . . ?
O2 Bi4 Bi2 101.94(8) . . ?
O6 Bi4 Bi2 36.80(8) . . ?
Bi5 Bi4 Bi2 67.850(6) . . ?
O7 Bi4 Bi9 82.58(9) . . ?
O19 Bi4 Bi9 32.17(9) . . ?
O2 Bi4 Bi9 98.45(8) . . ?
O6 Bi4 Bi9 39.01(8) . . ?
Bi5 Bi4 Bi9 93.831(7) . . ?
Bi2 Bi4 Bi9 59.147(6) . . ?
O7 Bi2 O20 90.09(12) . . ?
O7 Bi2 O6 72.88(12) . . ?
O20 Bi2 O6 73.45(12) . . ?
O7 Bi2 O9 87.06(13) . . ?
O20 Bi2 O9 139.40(12) . . ?
O6 Bi2 O9 67.02(12) . . ?
O7 Bi2 O8 138.57(12) . . ?
O20 Bi2 O8 79.14(12) . . ?
O6 Bi2 O8 65.69(12) . . ?
O9 Bi2 O8 76.63(12) . . ?
O7 Bi2 O1 71.37(12) . . ?
O20 Bi2 O1 65.83(11) . . ?
O6 Bi2 O1 124.63(11) . . ?
O9 Bi2 O1 148.12(11) . . ?
O8 Bi2 O1 134.83(12) . . ?
O7 Bi2 Bi3 98.71(9) . . ?
O20 Bi2 Bi3 97.16(9) . . ?
O6 Bi2 Bi3 35.49(9) . . ?
O9 Bi2 Bi3 43.67(8) . . ?
O8 Bi2 Bi3 44.57(9) . . ?
O1 Bi2 Bi3 159.60(7) . . ?
O7 Bi2 Bi9 83.30(8) . . ?
O20 Bi2 Bi9 34.34(9) . . ?
O6 Bi2 Bi9 39.37(9) . . ?
O9 Bi2 Bi9 105.25(8) . . ?
O8 Bi2 Bi9 65.34(8) . . ?
O1 Bi2 Bi9 95.48(7) . . ?
Bi3 Bi2 Bi9 65.158(6) . . ?
O7 Bi2 Bi4 32.82(9) . . ?
O20 Bi2 Bi4 83.43(9) . . ?
O6 Bi2 Bi4 40.24(9) . . ?
O9 Bi2 Bi4 72.62(9) . . ?
O8 Bi2 Bi4 105.81(8) . . ?
O1 Bi2 Bi4 97.84(7) . . ?
Bi3 Bi2 Bi4 67.820(6) . . ?
Bi9 Bi2 Bi4 60.942(6) . . ?
O4 Bi1 O20 95.61(13) . . ?
O4 Bi1 O5 73.55(12) . . ?
O20 Bi1 O5 71.36(12) . . ?
O4 Bi1 O1 78.09(12) . . ?
O20 Bi1 O1 75.32(12) . . ?
O5 Bi1 O1 133.20(12) . . ?
O4 Bi1 O3 122.06(12) . . ?
O20 Bi1 O3 105.65(12) . . ?
O5 Bi1 O3 64.10(11) . . ?
O1 Bi1 O3 159.08(12) . . ?
O4 Bi1 Bi7 35.63(9) . . ?
O20 Bi1 Bi7 86.32(10) . . ?
O5 Bi1 Bi7 38.31(9) . . ?
O1 Bi1 Bi7 108.83(9) . . ?
O3 Bi1 Bi7 92.05(8) . . ?
O4 Bi1 Bi9 84.34(9) . . ?
O20 Bi1 Bi9 32.60(9) . . ?
O5 Bi1 Bi9 38.76(8) . . ?
O1 Bi1 Bi9 102.74(8) . . ?
O3 Bi1 Bi9 86.08(8) . . ?
Bi7 Bi1 Bi9 60.660(6) . . ?
O2 Bi5 O7 74.27(12) . . ?
O2 Bi5 O4 73.60(12) . . ?
O7 Bi5 O4 89.36(12) . . ?
O2 Bi5 O12 68.05(12) . . ?
O7 Bi5 O12 141.72(12) . . ?
O4 Bi5 O12 86.50(12) . . ?
O2 Bi5 O13 65.86(12) . . ?
O7 Bi5 O13 81.51(12) . . ?
O4 Bi5 O13 139.43(12) . . ?
O12 Bi5 O13 77.31(12) . . ?
O2 Bi5 Bi6 35.21(9) . . ?
O7 Bi5 Bi6 98.82(9) . . ?
O4 Bi5 Bi6 98.61(9) . . ?
O12 Bi5 Bi6 44.65(8) . . ?
O13 Bi5 Bi6 45.01(8) . . ?
O2 Bi5 Bi4 39.38(9) . . ?
O7 Bi5 Bi4 35.16(9) . . ?
O4 Bi5 Bi4 83.20(9) . . ?
O12 Bi5 Bi4 106.62(8) . . ?
O13 Bi5 Bi4 66.76(8) . . ?
Bi6 Bi5 Bi4 65.735(6) . . ?
O6 Bi3 O10 77.29(13) . . ?
O6 Bi3 O11 76.52(12) . . ?
O10 Bi3 O11 87.08(13) . . ?
O6 Bi3 O9 67.92(12) . . ?
O10 Bi3 O9 90.80(12) . . ?
O11 Bi3 O9 143.93(12) . . ?
O6 Bi3 O8 66.18(12) . . ?
O10 Bi3 O8 143.46(13) . . ?
O11 Bi3 O8 85.34(12) . . ?
O9 Bi3 O8 75.23(12) . . ?
O6 Bi3 Bi2 37.37(9) . . ?
O10 Bi3 Bi2 104.50(9) . . ?
O11 Bi3 Bi2 103.02(9) . . ?
O9 Bi3 Bi2 43.03(8) . . ?
O8 Bi3 Bi2 43.49(8) . . ?
O4 Bi7 O19 91.17(12) . . ?
O4 Bi7 O5 72.42(12) . . ?
O19 Bi7 O5 72.06(12) . . ?
O4 Bi7 O17 81.70(12) . . ?
O19 Bi7 O17 135.22(13) . . ?
O5 Bi7 O17 63.61(12) . . ?
O4 Bi7 O16 136.61(13) . . ?
O19 Bi7 O16 82.58(12) . . ?
O5 Bi7 O16 64.78(12) . . ?
O17 Bi7 O16 73.55(12) . . ?
O4 Bi7 O2 66.10(12) . . ?
O19 Bi7 O2 67.27(11) . . ?
O5 Bi7 O2 119.72(11) . . ?
O17 Bi7 O2 142.32(11) . . ?
O16 Bi7 O2 143.89(11) . . ?
O4 Bi7 Bi8 95.64(9) . . ?
O19 Bi7 Bi8 96.25(9) . . ?
O5 Bi7 Bi8 34.36(8) . . ?
O17 Bi7 Bi8 41.51(8) . . ?
O16 Bi7 Bi8 43.22(9) . . ?
O2 Bi7 Bi8 154.04(7) . . ?
O4 Bi7 Bi1 33.49(9) . . ?
O19 Bi7 Bi1 84.37(9) . . ?
O5 Bi7 Bi1 39.31(8) . . ?
O17 Bi7 Bi1 65.63(9) . . ?
O16 Bi7 Bi1 103.15(9) . . ?
O2 Bi7 Bi1 93.53(7) . . ?
Bi8 Bi7 Bi1 63.968(6) . . ?
O4 Bi7 Bi9 82.67(9) . . ?
O19 Bi7 Bi9 33.84(9) . . ?
O5 Bi7 Bi9 38.33(9) . . ?
O17 Bi7 Bi9 101.45(9) . . ?
O16 Bi7 Bi9 68.48(9) . . ?
O2 Bi7 Bi9 93.60(7) . . ?
Bi8 Bi7 Bi9 64.726(6) . . ?
Bi1 Bi7 Bi9 60.488(6) . . ?
O5 Bi8 O3 76.39(13) . . ?
O5 Bi8 O18 74.76(13) . . ?
O3 Bi8 O18 85.50(14) . . ?
O5 Bi8 O17 67.07(13) . . ?
O3 Bi8 O17 84.67(13) . . ?
O18 Bi8 O17 141.82(12) . . ?
O5 Bi8 O16 66.99(12) . . ?
O3 Bi8 O16 142.76(12) . . ?
O18 Bi8 O16 91.17(13) . . ?
O17 Bi8 O16 75.30(12) . . ?
O5 Bi8 Bi7 36.97(9) . . ?
O3 Bi8 Bi7 101.37(9) . . ?
O18 Bi8 Bi7 103.48(9) . . ?
O17 Bi8 Bi7 43.33(8) . . ?
O16 Bi8 Bi7 43.55(8) . . ?
O2 Bi6 O14 81.01(13) . . ?
O2 Bi6 O15 75.69(14) . . ?
O14 Bi6 O15 88.52(14) . . ?
O2 Bi6 O12 68.09(12) . . ?
O14 Bi6 O12 88.75(13) . . ?
O15 Bi6 O12 143.66(13) . . ?
O2 Bi6 O13 66.04(12) . . ?
O14 Bi6 O13 146.68(13) . . ?
O15 Bi6 O13 88.03(13) . . ?
O12 Bi6 O13 74.96(12) . . ?
O2 Bi6 Bi5 36.97(9) . . ?
O14 Bi6 Bi5 105.58(10) . . ?
O15 Bi6 Bi5 103.52(10) . . ?
O12 Bi6 Bi5 43.08(8) . . ?
O13 Bi6 Bi5 43.67(8) . . ?
Bi4 O19 Bi9 116.04(15) . . ?
Bi4 O19 Bi7 117.87(14) . . ?
Bi9 O19 Bi7 111.10(15) . . ?
Bi1 O4 Bi5 123.04(15) . . ?
Bi1 O4 Bi7 110.88(14) . . ?
Bi5 O4 Bi7 116.60(15) . . ?
Bi1 O20 Bi9 115.19(15) . . ?
Bi1 O20 Bi2 121.97(15) . . ?
Bi9 O20 Bi2 110.13(15) . . ?
Bi3 O6 Bi2 107.14(14) . . ?
Bi3 O6 Bi9 117.30(14) . . ?
Bi2 O6 Bi9 103.61(14) . . ?
Bi3 O6 Bi4 122.67(15) . . ?
Bi2 O6 Bi4 102.96(13) . . ?
Bi9 O6 Bi4 100.87(12) . . ?
C1 O1 Bi1 120.9(3) . . ?
C1 O1 Bi2 123.8(3) . . ?
Bi1 O1 Bi2 96.10(11) . . ?
Bi8 O5 Bi7 108.68(14) . . ?
Bi8 O5 Bi1 116.66(15) . . ?
Bi7 O5 Bi1 102.39(13) . . ?
Bi8 O5 Bi9 119.82(15) . . ?
Bi7 O5 Bi9 104.58(14) . . ?
Bi1 O5 Bi9 102.78(12) . . ?
Bi4 O7 Bi2 113.13(14) . . ?
Bi4 O7 Bi5 108.26(15) . . ?
Bi2 O7 Bi5 129.17(17) . . ?
C37 O18 Bi8 133.1(3) . . ?
C4 O3 Bi8 123.8(3) . . ?
C4 O3 Bi1 128.8(3) . . ?
Bi8 O3 Bi1 99.71(13) . . ?
C10 O9 Bi2 126.3(3) . . ?
C10 O9 Bi3 128.2(3) . . ?
Bi2 O9 Bi3 93.30(11) . . ?
C16 O11 Bi3 122.1(3) . . ?
C16 O11 Bi9 131.5(3) . . ?
Bi3 O11 Bi9 99.43(12) . . ?
C22 O13 Bi5 128.6(3) . . ?
C22 O13 Bi6 132.8(3) . . ?
Bi5 O13 Bi6 91.32(11) . . ?
C19 O12 Bi5 121.7(3) . . ?
C19 O12 Bi6 132.8(3) . . ?
Bi5 O12 Bi6 92.27(12) . . ?
C31 O16 Bi8 130.1(3) . . ?
C31 O16 Bi7 123.4(3) . . ?
Bi8 O16 Bi7 93.22(12) . . ?
C28 O15 Bi6 123.2(3) . . ?
C34 O17 Bi8 133.1(3) . . ?
C34 O17 Bi7 129.1(3) . . ?
Bi8 O17 Bi7 95.15(12) . . ?
C25 O14 Bi6 123.5(3) . . ?
Bi6 O2 Bi5 107.83(13) . . ?
Bi6 O2 Bi4 119.39(15) . . ?
Bi5 O2 Bi4 102.96(13) . . ?
Bi6 O2 Bi7 120.78(14) . . ?
Bi5 O2 Bi7 103.29(13) . . ?
Bi4 O2 Bi7 100.23(12) . . ?
C13 O10 Bi3 130.1(3) . . ?
C7 O8 Bi2 124.9(3) . . ?
C7 O8 Bi3 130.4(3) . . ?
Bi2 O8 Bi3 91.94(12) . . ?
O18 C37 C38 111.7(4) . . ?
O18 C37 C39 108.0(4) . . ?
C38 C37 C39 112.5(5) . . ?
O9 C10 C12 111.2(4) . . ?
O9 C10 C11 108.5(5) . . ?
C12 C10 C11 112.5(5) . . ?
O11 C16 C18 111.2(5) . . ?
O11 C16 C17 108.9(5) . . ?
C18 C16 C17 111.7(5) . . ?
O10 C13 C14 111.9(4) . . ?
O10 C13 C15 112.5(5) . . ?
C14 C13 C15 110.5(5) . . ?
O12 C19 C21 111.7(5) . . ?
O12 C19 C20 109.9(5) . . ?
C21 C19 C20 112.2(5) . . ?
O8 C7 C8 109.1(5) . . ?
O8 C7 C9 110.6(5) . . ?
C8 C7 C9 112.3(5) . . ?
F74 C38 F75 106.7(4) . . ?
F74 C38 F73 107.1(5) . . ?
F75 C38 F73 107.3(4) . . ?
F74 C38 C37 114.1(4) . . ?
F75 C38 C37 112.0(4) . . ?
F73 C38 C37 109.3(4) . . ?
O17 C34 C36 109.8(4) . . ?
O17 C34 C35 110.6(4) . . ?
C36 C34 C35 112.5(5) . . ?
F78 C39 F77 107.7(5) . . ?
F78 C39 F76 108.1(5) . . ?
F77 C39 F76 107.5(5) . . ?
F78 C39 C37 109.1(5) . . ?
F77 C39 C37 112.3(5) . . ?
F76 C39 C37 112.0(5) . . ?
F40 C21 F42 107.9(6) . . ?
F40 C21 F41 106.3(6) . . ?
F42 C21 F41 106.9(6) . . ?
F40 C21 C19 112.8(6) . . ?
F42 C21 C19 112.9(6) . . ?
F41 C21 C19 109.6(5) . . ?
O14 C25 C27 110.2(5) . . ?
O14 C25 C26 109.4(5) . . ?
C27 C25 C26 110.9(5) . . ?
F50 C26 F51 108.9(5) . . ?
F50 C26 F49 106.8(5) . . ?
F51 C26 F49 107.2(5) . . ?
F50 C26 C25 112.4(5) . . ?
F51 C26 C25 113.2(5) . . ?
F49 C26 C25 108.0(5) . . ?
O3 C4 C5 113.1(5) . . ?
O3 C4 C6 108.3(4) . . ?
C5 C4 C6 112.0(5) . . ?
F21 C11 F19 107.7(5) . . ?
F21 C11 F20 108.6(5) . . ?
F19 C11 F20 106.5(5) . . ?
F21 C11 C10 112.5(5) . . ?
F19 C11 C10 111.4(5) . . ?
F20 C11 C10 109.8(5) . . ?
F29 C15 F28 107.6(5) . . ?
F29 C15 F30 106.8(5) . . ?
F28 C15 F30 107.0(4) . . ?
F29 C15 C13 112.6(5) . . ?
F28 C15 C13 113.1(5) . . ?
F30 C15 C13 109.5(5) . . ?
F16 C9 F17 107.8(5) . . ?
F16 C9 F18 107.5(5) . . ?
F17 C9 F18 106.6(5) . . ?
F16 C9 C7 113.6(5) . . ?
F17 C9 C7 112.2(5) . . ?
F18 C9 C7 108.8(5) . . ?
F6 C3 F5 107.0(5) . . ?
F6 C3 F4 107.4(5) . . ?
F5 C3 F4 106.7(5) . . ?
F6 C3 C1 112.9(5) . . ?
F5 C3 C1 110.2(5) . . ?
F4 C3 C1 112.2(5) . . ?
F9 C5 F8 108.5(5) . . ?
F9 C5 F7 107.4(5) . . ?
F8 C5 F7 106.4(5) . . ?
F9 C5 C4 112.6(5) . . ?
F8 C5 C4 113.5(5) . . ?
F7 C5 C4 108.1(5) . . ?
F69 C35 F68 108.0(5) . . ?
F69 C35 F67 107.7(5) . . ?
F68 C35 F67 106.8(5) . . ?
F69 C35 C34 112.3(5) . . ?
F68 C35 C34 111.8(5) . . ?
F67 C35 C34 110.0(5) . . ?
F65 C33 F64 107.1(5) . . ?
F65 C33 F66 106.6(5) . . ?
F64 C33 F66 106.2(5) . . ?
F65 C33 C31 113.4(5) . . ?
F64 C33 C31 113.0(5) . . ?
F66 C33 C31 110.1(4) . . ?
F22 C12 F24 108.5(5) . . ?
F22 C12 F23 107.1(5) . . ?
F24 C12 F23 105.6(5) . . ?
F22 C12 C10 114.1(5) . . ?
F24 C12 C10 112.2(5) . . ?
F23 C12 C10 108.8(5) . . ?
F46 C24 F48 107.1(5) . . ?
F46 C24 F47 106.9(5) . . ?
F48 C24 F47 106.5(5) . . ?
F46 C24 C22 113.4(5) . . ?
F48 C24 C22 112.6(5) . . ?
F47 C24 C22 110.1(5) . . ?
O1 C1 C2 110.6(5) . . ?
O1 C1 C3 108.6(4) . . ?
C2 C1 C3 112.0(5) . . ?
F26 C14 F27 108.5(5) . . ?
F26 C14 F25 106.8(5) . . ?
F27 C14 F25 105.7(5) . . ?
F26 C14 C13 113.5(5) . . ?
F27 C14 C13 110.2(5) . . ?
F25 C14 C13 111.9(5) . . ?
F36 C18 F35 107.8(6) . . ?
F36 C18 F34 107.6(6) . . ?
F35 C18 F34 106.5(6) . . ?
F36 C18 C16 114.3(6) . . ?
F35 C18 C16 112.2(6) . . ?
F34 C18 C16 108.1(5) . . ?
F12 C6 F11 108.3(5) . . ?
F12 C6 F10 108.2(5) . . ?
F11 C6 F10 106.5(5) . . ?
F12 C6 C4 112.5(5) . . ?
F11 C6 C4 111.8(5) . . ?
F10 C6 C4 109.3(5) . . ?
F52 C27 F53 108.6(5) . . ?
F52 C27 F54 106.7(5) . . ?
F53 C27 F54 106.4(5) . . ?
F52 C27 C25 113.7(5) . . ?
F53 C27 C25 113.4(5) . . ?
F54 C27 C25 107.5(5) . . ?
O13 C22 C23 111.0(5) . . ?
O13 C22 C24 108.2(5) . . ?
C23 C22 C24 112.8(5) . . ?
F62 C32 F63 106.6(5) . . ?
F62 C32 F61 107.2(5) . . ?
F63 C32 F61 107.2(5) . . ?
F62 C32 C31 113.0(5) . . ?
F63 C32 C31 110.5(5) . . ?
F61 C32 C31 112.1(5) . . ?
F14 C8 F15 107.6(5) . . ?
F14 C8 F13 106.2(5) . . ?
F15 C8 F13 105.8(5) . . ?
F14 C8 C7 114.4(5) . . ?
F15 C8 C7 112.6(5) . . ?
F13 C8 C7 109.7(5) . . ?
F55 C29 F56 108.4(6) . . ?
F55 C29 F57 107.7(6) . . ?
F56 C29 F57 106.1(5) . . ?
F55 C29 C28 114.3(6) . . ?
F56 C29 C28 111.3(6) . . ?
F57 C29 C28 108.6(5) . . ?
F39 C20 F38 107.1(5) . . ?
F39 C20 F37 107.7(5) . . ?
F38 C20 F37 106.5(5) . . ?
F39 C20 C19 112.9(5) . . ?
F38 C20 C19 112.0(5) . . ?
F37 C20 C19 110.3(5) . . ?
O15 C28 C29 111.0(5) . . ?
O15 C28 C30 108.8(5) . . ?
C29 C28 C30 111.8(5) . . ?
O16 C31 C33 111.8(4) . . ?
O16 C31 C32 108.8(5) . . ?
C33 C31 C32 112.2(5) . . ?
F72 C36 F70 106.6(5) . . ?
F72 C36 F71 107.5(5) . . ?
F70 C36 F71 107.6(5) . . ?
F72 C36 C34 110.0(5) . . ?
F70 C36 C34 111.9(5) . . ?
F71 C36 C34 112.9(5) . . ?
F3 C2 F2 107.8(5) . . ?
F3 C2 F1 107.1(5) . . ?
F2 C2 F1 106.0(5) . . ?
F3 C2 C1 113.0(5) . . ?
F2 C2 C1 112.7(5) . . ?
F1 C2 C1 109.8(4) . . ?
F31 C17 F33 106.7(6) . . ?
F31 C17 F32 107.6(6) . . ?
F33 C17 F32 104.8(6) . . ?
F31 C17 C16 113.5(6) . . ?
F33 C17 C16 110.5(6) . . ?
F32 C17 C16 113.2(6) . . ?
F45 C23 F44 109.5(7) . . ?
F45 C23 F43 107.8(6) . . ?
F44 C23 F43 105.7(6) . . ?
F45 C23 C22 112.6(6) . . ?
F44 C23 C22 112.0(6) . . ?
F43 C23 C22 108.9(6) . . ?
F60 C30 F59 107.2(5) . . ?
F60 C30 F58 107.9(5) . . ?
F59 C30 F58 105.8(5) . . ?
F60 C30 C28 113.4(5) . . ?
F59 C30 C28 111.8(5) . . ?
F58 C30 C28 110.4(5) . . ?

loop_
_geom_bond_atom_site_label_1
_geom_bond_atom_site_label_2
_geom_bond_distance
_geom_bond_site_symmetry_2
_geom_bond_publ_flag
Bi9 O20 2.150(3) . ?
Bi9 O19 2.159(3) . ?
Bi9 O5 2.318(3) . ?
Bi9 O6 2.335(3) . ?
Bi9 O11 2.759(3) . ?
Bi9 Bi2 3.5779(3) . ?
Bi9 Bi1 3.6103(3) . ?
Bi9 Bi7 3.6164(3) . ?
Bi9 Bi4 3.6431(3) . ?
Bi4 O7 2.125(3) . ?
Bi4 O19 2.136(3) . ?
Bi4 O2 2.282(3) . ?
Bi4 O6 2.391(3) . ?
Bi4 Bi5 3.5044(3) . ?
Bi4 Bi2 3.6061(3) . ?
Bi2 O7 2.196(3) . ?
Bi2 O20 2.214(3) . ?
Bi2 O6 2.217(3) . ?
Bi2 O9 2.385(3) . ?
Bi2 O8 2.403(4) . ?
Bi2 O1 2.750(3) . ?
Bi2 Bi3 3.4899(3) . ?
Bi1 O4 2.097(3) . ?
Bi1 O20 2.127(3) . ?
Bi1 O5 2.303(3) . ?
Bi1 O1 2.341(3) . ?
Bi1 O3 2.696(3) . ?
Bi1 Bi7 3.5505(3) . ?
Bi5 O2 2.197(3) . ?
Bi5 O7 2.199(3) . ?
Bi5 O4 2.200(3) . ?
Bi5 O12 2.377(4) . ?
Bi5 O13 2.402(4) . ?
Bi5 Bi6 3.4777(3) . ?
Bi3 O6 2.120(3) . ?
Bi3 O10 2.196(4) . ?
Bi3 O11 2.208(3) . ?
Bi3 O9 2.414(3) . ?
Bi3 O8 2.450(4) . ?
Bi7 O4 2.214(3) . ?
Bi7 O19 2.226(3) . ?
Bi7 O5 2.253(4) . ?
Bi7 O17 2.446(4) . ?
Bi7 O16 2.450(3) . ?
Bi7 O2 2.582(3) . ?
Bi7 Bi8 3.5497(3) . ?
Bi8 O5 2.115(3) . ?
Bi8 O3 2.207(3) . ?
Bi8 O18 2.221(4) . ?
Bi8 O17 2.362(4) . ?
Bi8 O16 2.435(4) . ?
Bi6 O2 2.106(3) . ?
Bi6 O14 2.174(4) . ?
Bi6 O15 2.187(4) . ?
Bi6 O12 2.446(3) . ?
Bi6 O13 2.460(3) . ?
O1 C1 1.388(6) . ?
O18 C37 1.395(6) . ?
O3 C4 1.381(6) . ?
O9 C10 1.390(6) . ?
O11 C16 1.390(6) . ?
O13 C22 1.403(6) . ?
O12 C19 1.383(6) . ?
O16 C31 1.383(6) . ?
O15 C28 1.384(6) . ?
O17 C34 1.383(6) . ?
O14 C25 1.384(6) . ?
F75 C38 1.338(6) . ?
F77 C39 1.327(7) . ?
F73 C38 1.338(6) . ?
O10 C13 1.378(6) . ?
F74 C38 1.328(6) . ?
F76 C39 1.333(6) . ?
O8 C7 1.383(6) . ?
F78 C39 1.323(6) . ?
F51 C26 1.324(6) . ?
F49 C26 1.348(7) . ?
F50 C26 1.317(7) . ?
F40 C21 1.325(8) . ?
C37 C38 1.513(7) . ?
C37 C39 1.530(7) . ?
C10 C12 1.510(8) . ?
C10 C11 1.531(7) . ?
F41 C21 1.343(7) . ?
C16 C18 1.499(8) . ?
C16 C17 1.521(8) . ?
F42 C21 1.326(7) . ?
C13 C14 1.522(8) . ?
C13 C15 1.532(7) . ?
C19 C21 1.503(8) . ?
C19 C20 1.511(8) . ?
C7 C8 1.514(8) . ?
C7 C9 1.524(8) . ?
C34 C36 1.523(8) . ?
C34 C35 1.528(8) . ?
C25 C27 1.527(8) . ?
C25 C26 1.545(8) . ?
C4 C5 1.524(8) . ?
C4 C6 1.536(8) . ?
C11 F21 1.323(6) . ?
C11 F19 1.335(6) . ?
C11 F20 1.337(6) . ?
F30 C15 1.337(6) . ?
F24 C12 1.341(6) . ?
F1 C2 1.348(6) . ?
F23 C12 1.347(6) . ?
F13 C8 1.356(7) . ?
F7 C5 1.359(7) . ?
F27 C14 1.335(7) . ?
F66 C33 1.342(6) . ?
F4 C3 1.330(7) . ?
F11 C6 1.330(7) . ?
F5 C3 1.329(7) . ?
F48 C24 1.330(7) . ?
F71 C36 1.332(7) . ?
F69 C35 1.328(6) . ?
F46 C24 1.328(6) . ?
F57 C29 1.345(7) . ?
F28 C15 1.327(6) . ?
F63 C32 1.333(7) . ?
F10 C6 1.337(7) . ?
F8 C5 1.326(7) . ?
F64 C33 1.341(7) . ?
F52 C27 1.320(7) . ?
F47 C24 1.337(7) . ?
F54 C27 1.352(7) . ?
F9 C5 1.316(7) . ?
F14 C8 1.323(7) . ?
F70 C36 1.332(7) . ?
F29 C15 1.326(6) . ?
F72 C36 1.331(7) . ?
F68 C35 1.335(7) . ?
F67 C35 1.338(6) . ?
F53 C27 1.332(6) . ?
F37 C20 1.338(7) . ?
F25 C14 1.344(7) . ?
F62 C32 1.329(7) . ?
F18 C9 1.335(7) . ?
F26 C14 1.317(6) . ?
F17 C9 1.319(6) . ?
F61 C32 1.341(6) . ?
F12 C6 1.315(7) . ?
F2 C2 1.336(7) . ?
F16 C9 1.303(6) . ?
F60 C30 1.322(6) . ?
F34 C18 1.354(7) . ?
F22 C12 1.317(6) . ?
F59 C30 1.326(7) . ?
F58 C30 1.330(7) . ?
F38 C20 1.331(7) . ?
F65 C33 1.319(6) . ?
F31 C17 1.310(7) . ?
F43 C23 1.341(8) . ?
F55 C29 1.307(8) . ?
F39 C20 1.328(6) . ?
F15 C8 1.342(7) . ?
F33 C17 1.324(8) . ?
F45 C23 1.311(7) . ?
F56 C29 1.338(7) . ?
F35 C18 1.337(7) . ?
F44 C23 1.337(9) . ?
F36 C18 1.310(8) . ?
C3 F6 1.329(6) . ?
C3 C1 1.523(8) . ?
C33 C31 1.504(8) . ?
C24 C22 1.512(8) . ?
C1 C2 1.512(8) . ?
C22 C23 1.511(9) . ?
C32 C31 1.524(8) . ?
C29 C28 1.522(9) . ?
C28 C30 1.524(8) . ?
C2 F3 1.324(6) . ?
C17 F32 1.331(8) . ?
